data_7236626
loop_
_publ_author_name
'W\;ec\/lawski, Marek K.'
'Jake\<sov\'a, Marie'
'Charyton, Martyna'
'Demitri, Nicola'
'Koszarna, Beata'
'Oppelt, Kerstin'
'Sariciftci, Serdar'
'Gryko, Daniel T.'
'G\/lowacki, Eric Daniel'

_publ_section_title
;
 Biscoumarin-containing acenes as stable organic semiconductors for
 photocatalytic oxygen reduction to hydrogen peroxide
;
_journal_issue 39
_journal_name_full 'J. Mater. Chem. A'
_journal_page_first 20780
_journal_paper_doi 10.1039/C7TA05882A
_journal_volume 5
_journal_year 2017
_chemical_formula_moiety 'C30 H8 F4 O4'
_chemical_formula_sum 'C30 H8 F4 O4'
_chemical_formula_weight 508.36
_space_group_crystal_system monoclinic
_space_group_IT_number 14
_space_group_name_Hall '-P 2ybc'
_space_group_name_H-M_alt 'P 1 21/c 1'
_atom_sites_solution_hydrogens geom
_atom_sites_solution_primary direct
_atom_sites_solution_secondary difmap
_audit_creation_method SHELXL-2014/7
_audit_update_record
;
2017-02-07 deposited with the CCDC.
2017-09-05 downloaded from the CCDC.
;
_cell_angle_alpha 90
_cell_angle_beta 94.27(3)
_cell_angle_gamma 90
_cell_formula_units_Z 4
_cell_length_a 7.239(1)
_cell_length_b 10.792(2)
_cell_length_c 24.598(5)
_cell_measurement_reflns_used 751
_cell_measurement_temperature 100(2)
_cell_measurement_theta_max 26.661
_cell_measurement_theta_min 1.635
_cell_volume 1916.3(6)
_computing_cell_refinement XDS
_computing_data_collection 'Elettra XRD1 Data Collection SW'
_computing_data_reduction 'XDS - CCP4'
_computing_molecular_graphics 'Ortep3 for Windows'
_computing_publication_material enCIFer/publCIF
_computing_structure_refinement 'SHELXL-2014/7 (Sheldrick, 2014)'
_computing_structure_solution Sir2011
_diffrn_ambient_temperature 100(2)
_diffrn_measured_fraction_theta_full 0.990
_diffrn_measured_fraction_theta_max 0.985
_diffrn_measurement_device_type
;
'Huber 4-circles Kappa Goniometer, Pilatus 2M detector'
;
_diffrn_measurement_method 'Rotating crystal'
_diffrn_radiation_type Synchrotron
_diffrn_radiation_wavelength 0.700
_diffrn_reflns_av_R_equivalents 0.0682
_diffrn_reflns_av_unetI/netI 0.0483
_diffrn_reflns_Laue_measured_fraction_full 0.990
_diffrn_reflns_Laue_measured_fraction_max 0.985
_diffrn_reflns_limit_h_max 9
_diffrn_reflns_limit_h_min -9
_diffrn_reflns_limit_k_max 13
_diffrn_reflns_limit_k_min -13
_diffrn_reflns_limit_l_max 31
_diffrn_reflns_limit_l_min -31
_diffrn_reflns_number 21123
_diffrn_reflns_point_group_measured_fraction_full 0.990
_diffrn_reflns_point_group_measured_fraction_max 0.985
_diffrn_reflns_theta_full 24.835
_diffrn_reflns_theta_max 26.661
_diffrn_reflns_theta_min 1.635
_diffrn_source 'Elettra Synchrotron - XRD1 BL'
_diffrn_standards_decay_% 0
_diffrn_standards_interval_count 0
_diffrn_standards_number 0
_exptl_absorpt_coefficient_mu 0.136
_exptl_absorpt_correction_type none
_exptl_crystal_colour Orange
_exptl_crystal_density_diffrn 1.762
_exptl_crystal_description 'Thin rod'
_exptl_crystal_F_000 1024
_exptl_crystal_size_max 0.200
_exptl_crystal_size_mid 0.050
_exptl_crystal_size_min 0.010
_refine_diff_density_max 0.409
_refine_diff_density_min -0.278
_refine_diff_density_rms 0.081
_refine_ls_extinction_coef 0.0095(13)
_refine_ls_extinction_expression Fc^*^=kFc[1+0.001xFc^2^\l^3^/sin(2\q)]^-1/4^
_refine_ls_extinction_method 'SHELXL-2014/7 (Sheldrick 2014'
_refine_ls_goodness_of_fit_ref 1.017
_refine_ls_hydrogen_treatment constr
_refine_ls_matrix_type full
_refine_ls_number_parameters 344
_refine_ls_number_reflns 4172
_refine_ls_number_restraints 0
_refine_ls_restrained_S_all 1.017
_refine_ls_R_factor_all 0.0949
_refine_ls_R_factor_gt 0.0537
_refine_ls_shift/su_max 0.000
_refine_ls_shift/su_mean 0.000
_refine_ls_structure_factor_coef Fsqd
_refine_ls_weighting_details 'w=1/[\s^2^(Fo^2^)+(0.0869P)^2^+0.3355P] where P=(Fo^2^+2Fc^2^)/3'
_refine_ls_weighting_scheme calc
_refine_ls_wR_factor_gt 0.1373
_refine_ls_wR_factor_ref 0.1636
_reflns_Friedel_coverage 0.000
_reflns_number_gt 2544
_reflns_number_total 4172
_reflns_threshold_expression 'I > 2\s(I)'
_cod_data_source_file c7ta05882a2.cif
_cod_data_source_block 9at100K
_cod_original_cell_volume 1916.3(7)
_cod_original_sg_symbol_H-M 'P 21/c'
_cod_database_code 7236626
_shelx_shelxl_version_number 2014/7
_shelx_space_group_comment
;
The symmetry employed for this shelxl refinement is uniquely defined
by the following loop, which should always be used as a source of
symmetry information in preference to the above space-group names.
They are only intended as comments.
;
_shelx_estimated_absorpt_t_min 0.973
_shelx_estimated_absorpt_t_max 0.999

loop_
_space_group_symop_operation_xyz
'x, y, z'
'-x, y+1/2, -z+1/2'
'-x, -y, -z'
'x, -y-1/2, z-1/2'

loop_
_atom_site_label
_atom_site_type_symbol
_atom_site_fract_x
_atom_site_fract_y
_atom_site_fract_z
_atom_site_U_iso_or_equiv
_atom_site_adp_type
_atom_site_occupancy
_atom_site_site_symmetry_order
_atom_site_calc_flag
_atom_site_refinement_flags_posn
_atom_site_refinement_flags_adp
C11_1 C 0.4480(3) 0.60629(19) 0.02780(9) 0.0243(5) Uani 1 1 d . .
C10_1 C 0.4569(3) 0.49194(19) 0.05652(8) 0.0236(5) Uani 1 1 d . .
C9_1 C 0.5102(3) 0.38276(19) 0.02850(9) 0.0240(5) Uani 1 1 d . .
C8_1 C 0.5221(3) 0.2699(2) 0.05456(9) 0.0276(5) Uani 1 1 d . .
C7_1 C 0.4673(3) 0.2574(2) 0.11006(10) 0.0312(5) Uani 1 1 d . .
C15_1 C 0.4576(3) 0.1399(2) 0.13509(11) 0.0398(6) Uani 1 1 d . .
H15_1 H 0.4904 0.0670 0.1164 0.048 Uiso 1 1 calc R U
C14_1 C 0.4001(3) 0.1329(3) 0.18666(12) 0.0474(8) Uani 1 1 d . .
F2_1 F 0.3856(2) 0.01880(16) 0.20909(8) 0.0647(6) Uani 1 1 d . .
C13_1 C 0.3541(3) 0.2345(3) 0.21650(11) 0.0455(7) Uani 1 1 d . .
H13_1 H 0.3188 0.2263 0.2528 0.055 Uiso 1 1 calc R U
C12_1 C 0.3611(3) 0.3473(3) 0.19200(10) 0.0379(6) Uani 1 1 d . .
F1_1 F 0.3048(2) 0.44425(16) 0.22076(6) 0.0478(4) Uani 1 1 d . .
C6_1 C 0.4167(3) 0.3658(2) 0.13833(9) 0.0310(5) Uani 1 1 d . .
C5_1 C 0.4172(3) 0.4868(2) 0.11186(9) 0.0274(5) Uani 1 1 d . .
C4_1 C 0.3771(3) 0.5994(2) 0.13777(10) 0.0342(6) Uani 1 1 d . .
H4_1 H 0.3563 0.5986 0.1754 0.041 Uiso 1 1 calc R U
C3_1 C 0.3674(3) 0.7100(2) 0.11021(10) 0.0345(6) Uani 1 1 d . .
H3_1 H 0.3388 0.7844 0.1284 0.041 Uiso 1 1 calc R U
C2_1 C 0.4000(3) 0.7116(2) 0.05499(10) 0.0285(5) Uani 1 1 d . .
O2_1 O 0.3806(2) 0.82339(14) 0.02885(7) 0.0337(4) Uani 1 1 d . .
C1_1 C 0.4048(3) 0.8369(2) -0.02584(10) 0.0325(5) Uani 1 1 d . .
O1_1 O 0.3609(2) 0.93625(15) -0.04498(8) 0.0417(5) Uani 1 1 d . .
C11_2 C -0.0515(3) 0.89392(19) 0.52774(9) 0.0238(5) Uani 1 1 d . .
C10_2 C -0.0100(3) 0.8808(2) 0.47225(9) 0.0244(5) Uani 1 1 d . .
C9_2 C 0.0421(3) 0.98913(19) 0.44375(8) 0.0238(5) Uani 1 1 d . .
C8_2 C 0.0843(3) 0.9822(2) 0.38967(9) 0.0268(5) Uani 1 1 d . .
C7_2 C 0.0818(3) 0.8640(2) 0.36173(9) 0.0276(5) Uani 1 1 d . .
C15_2 C 0.1360(3) 0.8541(2) 0.30769(10) 0.0334(5) Uani 1 1 d . .
H15_2 H 0.1712 0.9258 0.2886 0.040 Uiso 1 1 calc R U
C14_2 C 0.1369(3) 0.7411(2) 0.28362(10) 0.0373(6) Uani 1 1 d . .
F2_2 F 0.1921(2) 0.73393(15) 0.23213(6) 0.0492(4) Uani 1 1 d . .
C13_2 C 0.0867(3) 0.6334(2) 0.30847(10) 0.0375(6) Uani 1 1 d . .
H13_2 H 0.0893 0.5557 0.2904 0.045 Uiso 1 1 calc R U
C12_2 C 0.0333(3) 0.6433(2) 0.36027(10) 0.0335(5) Uani 1 1 d . .
F1_2 F -0.0168(2) 0.53582(12) 0.38341(6) 0.0402(4) Uani 1 1 d . .
C6_2 C 0.0288(3) 0.7556(2) 0.38991(9) 0.0287(5) Uani 1 1 d . .
C5_2 C -0.0237(3) 0.7644(2) 0.44611(9) 0.0269(5) Uani 1 1 d . .
C4_2 C -0.0857(3) 0.6628(2) 0.47654(10) 0.0302(5) Uani 1 1 d . .
H4_2 H -0.1000 0.5839 0.4596 0.036 Uiso 1 1 calc R U
C3_2 C -0.1253(3) 0.6757(2) 0.52975(10) 0.0305(5) Uani 1 1 d . .
H3_2 H -0.1667 0.6064 0.5494 0.037 Uiso 1 1 calc R U
C2_2 C -0.1047(3) 0.7899(2) 0.55479(9) 0.0273(5) Uani 1 1 d . .
O2_2 O -0.1439(2) 0.79513(14) 0.60848(6) 0.0306(4) Uani 1 1 d . .
C1_2 C -0.1309(3) 0.9028(2) 0.63827(10) 0.0316(5) Uani 1 1 d . .
O1_2 O -0.1616(3) 0.89081(17) 0.68581(7) 0.0434(5) Uani 1 1 d . .

loop_
_atom_site_aniso_label
_atom_site_aniso_U_11
_atom_site_aniso_U_22
_atom_site_aniso_U_33
_atom_site_aniso_U_23
_atom_site_aniso_U_13
_atom_site_aniso_U_12
C11_1 0.0192(10) 0.0264(11) 0.0271(11) -0.0036(9) 0.0000(8) -0.0006(8)
C10_1 0.0186(10) 0.0298(11) 0.0219(11) -0.0015(9) -0.0012(8) -0.0007(8)
C9_1 0.0180(10) 0.0274(11) 0.0265(11) 0.0006(9) 0.0001(8) -0.0004(8)
C8_1 0.0198(10) 0.0292(11) 0.0334(13) 0.0025(9) -0.0017(9) -0.0006(8)
C7_1 0.0192(10) 0.0402(13) 0.0334(13) 0.0133(10) -0.0041(9) -0.0027(9)
C15_1 0.0259(12) 0.0435(14) 0.0492(16) 0.0180(12) -0.0041(11) 0.0004(10)
C14_1 0.0284(13) 0.0608(18) 0.0517(17) 0.0368(15) -0.0054(12) -0.0049(12)
F2_1 0.0509(10) 0.0686(11) 0.0744(13) 0.0501(10) 0.0033(9) -0.0015(8)
C13_1 0.0288(13) 0.075(2) 0.0324(14) 0.0212(14) -0.0030(10) -0.0076(13)
C12_1 0.0261(12) 0.0584(16) 0.0288(13) 0.0087(12) -0.0010(10) -0.0065(11)
F1_1 0.0473(9) 0.0704(11) 0.0262(8) -0.0030(7) 0.0067(6) -0.0123(8)
C6_1 0.0220(11) 0.0443(14) 0.0258(12) 0.0051(10) -0.0035(9) -0.0043(9)
C5_1 0.0193(10) 0.0374(12) 0.0252(12) -0.0021(9) 0.0002(8) -0.0019(9)
C4_1 0.0294(12) 0.0479(14) 0.0255(12) -0.0094(10) 0.0038(9) -0.0024(10)
C3_1 0.0303(12) 0.0378(13) 0.0359(14) -0.0140(11) 0.0058(10) -0.0001(10)
C2_1 0.0222(11) 0.0286(11) 0.0346(13) -0.0022(10) 0.0016(9) 0.0002(9)
O2_1 0.0329(9) 0.0252(8) 0.0429(10) -0.0058(7) 0.0031(7) 0.0034(6)
C1_1 0.0287(12) 0.0279(11) 0.0398(14) 0.0027(10) -0.0045(10) -0.0012(9)
O1_1 0.0404(10) 0.0267(8) 0.0564(12) 0.0023(8) -0.0072(8) 0.0055(7)
C11_2 0.0189(10) 0.0266(11) 0.0255(11) 0.0037(9) -0.0007(8) 0.0007(8)
C10_2 0.0176(10) 0.0294(11) 0.0256(11) 0.0013(9) -0.0016(8) -0.0007(8)
C9_2 0.0191(10) 0.0298(11) 0.0223(11) 0.0041(9) -0.0008(8) 0.0000(8)
C8_2 0.0226(11) 0.0343(12) 0.0232(11) 0.0042(9) -0.0009(8) -0.0003(9)
C7_2 0.0202(11) 0.0383(13) 0.0241(11) -0.0010(9) -0.0007(8) 0.0021(9)
C15_2 0.0256(12) 0.0483(14) 0.0260(12) -0.0014(10) 0.0001(9) 0.0020(10)
C14_2 0.0282(12) 0.0567(16) 0.0267(12) -0.0100(11) 0.0012(10) 0.0060(11)
F2_2 0.0502(9) 0.0673(11) 0.0306(8) -0.0132(7) 0.0068(7) 0.0018(8)
C13_2 0.0304(12) 0.0442(14) 0.0371(14) -0.0156(11) -0.0029(10) 0.0066(10)
C12_2 0.0279(12) 0.0357(13) 0.0361(14) -0.0023(10) -0.0039(10) 0.0027(10)
F1_2 0.0475(9) 0.0314(7) 0.0407(8) -0.0044(6) -0.0031(7) 0.0005(6)
C6_2 0.0226(11) 0.0335(12) 0.0291(12) -0.0015(9) -0.0024(9) 0.0017(9)
C5_2 0.0201(10) 0.0306(11) 0.0294(12) 0.0009(9) -0.0016(9) 0.0015(8)
C4_2 0.0269(12) 0.0261(11) 0.0370(13) 0.0031(10) -0.0023(10) -0.0011(9)
C3_2 0.0298(12) 0.0265(11) 0.0350(13) 0.0110(10) 0.0013(10) -0.0031(9)
C2_2 0.0211(11) 0.0343(12) 0.0262(12) 0.0065(9) 0.0007(9) -0.0007(9)
O2_2 0.0317(9) 0.0342(8) 0.0264(9) 0.0096(7) 0.0046(6) -0.0028(7)
C1_2 0.0267(12) 0.0399(13) 0.0277(12) 0.0069(10) -0.0008(9) -0.0017(10)
O1_2 0.0566(12) 0.0469(11) 0.0276(9) 0.0100(8) 0.0084(8) -0.0024(9)

loop_
_atom_type_symbol
_atom_type_description
_atom_type_scat_dispersion_real
_atom_type_scat_dispersion_imag
_atom_type_scat_source
C C 0.0030 0.0016 'International Tables Vol C Tables 4.2.6.8 and 6.1.1.4'
H H 0.0000 0.0000 'International Tables Vol C Tables 4.2.6.8 and 6.1.1.4'
O O 0.0105 0.0059 'International Tables Vol C Tables 4.2.6.8 and 6.1.1.4'
F F 0.0170 0.0100 'International Tables Vol C Tables 4.2.6.8 and 6.1.1.4'

loop_
_geom_angle_atom_site_label_1
_geom_angle_atom_site_label_2
_geom_angle_atom_site_label_3
_geom_angle
_geom_angle_site_symmetry_3
C2_1 C11_1 C10_1 118.7(2) .
C2_1 C11_1 C9_1 118.5(2) 3_665
C10_1 C11_1 C9_1 122.87(19) 3_665
C5_1 C10_1 C11_1 120.5(2) .
C5_1 C10_1 C9_1 120.8(2) .
C11_1 C10_1 C9_1 118.63(19) .
C8_1 C9_1 C10_1 120.9(2) .
C8_1 C9_1 C11_1 120.6(2) 3_665
C10_1 C9_1 C11_1 118.50(19) 3_665
C9_1 C8_1 C7_1 120.5(2) .
C9_1 C8_1 C1_1 118.8(2) 3_665
C7_1 C8_1 C1_1 120.7(2) 3_665
C15_1 C7_1 C6_1 120.1(2) .
C15_1 C7_1 C8_1 121.2(2) .
C6_1 C7_1 C8_1 118.7(2) .
C14_1 C15_1 C7_1 118.8(3) .
C14_1 C15_1 H15_1 120.6 .
C7_1 C15_1 H15_1 120.6 .
F2_1 C14_1 C15_1 117.7(3) .
F2_1 C14_1 C13_1 118.5(3) .
C15_1 C14_1 C13_1 123.7(2) .
C12_1 C13_1 C14_1 117.3(2) .
C12_1 C13_1 H13_1 121.3 .
C14_1 C13_1 H13_1 121.3 .
F1_1 C12_1 C13_1 116.2(2) .
F1_1 C12_1 C6_1 119.8(2) .
C13_1 C12_1 C6_1 124.0(3) .
C12_1 C6_1 C7_1 116.0(2) .
C12_1 C6_1 C5_1 123.4(2) .
C7_1 C6_1 C5_1 120.6(2) .
C4_1 C5_1 C10_1 117.7(2) .
C4_1 C5_1 C6_1 124.1(2) .
C10_1 C5_1 C6_1 118.2(2) .
C3_1 C4_1 C5_1 122.0(2) .
C3_1 C4_1 H4_1 119.0 .
C5_1 C4_1 H4_1 119.0 .
C4_1 C3_1 C2_1 119.1(2) .
C4_1 C3_1 H3_1 120.5 .
C2_1 C3_1 H3_1 120.5 .
O2_1 C2_1 C11_1 121.3(2) .
O2_1 C2_1 C3_1 116.7(2) .
C11_1 C2_1 C3_1 121.9(2) .
C2_1 O2_1 C1_1 122.44(18) .
O1_1 C1_1 O2_1 115.3(2) .
O1_1 C1_1 C8_1 127.2(2) 3_665
O2_1 C1_1 C8_1 117.52(19) 3_665
C2_2 C11_2 C10_2 117.9(2) .
C2_2 C11_2 C9_2 118.9(2) 3_576
C10_2 C11_2 C9_2 123.11(19) 3_576
C5_2 C10_2 C11_2 120.8(2) .
C5_2 C10_2 C9_2 121.1(2) .
C11_2 C10_2 C9_2 118.06(19) .
C8_2 C9_2 C10_2 120.7(2) .
C8_2 C9_2 C11_2 120.4(2) 3_576
C10_2 C9_2 C11_2 118.83(19) 3_576
C9_2 C8_2 C7_2 120.4(2) .
C9_2 C8_2 C1_2 118.5(2) 3_576
C7_2 C8_2 C1_2 121.1(2) 3_576
C15_2 C7_2 C6_2 119.8(2) .
C15_2 C7_2 C8_2 121.1(2) .
C6_2 C7_2 C8_2 119.1(2) .
C14_2 C15_2 C7_2 119.2(2) .
C14_2 C15_2 H15_2 120.4 .
C7_2 C15_2 H15_2 120.4 .
C15_2 C14_2 F2_2 118.0(2) .
C15_2 C14_2 C13_2 123.8(2) .
F2_2 C14_2 C13_2 118.1(2) .
C12_2 C13_2 C14_2 116.8(2) .
C12_2 C13_2 H13_2 121.6 .
C14_2 C13_2 H13_2 121.6 .
F1_2 C12_2 C13_2 115.4(2) .
F1_2 C12_2 C6_2 120.0(2) .
C13_2 C12_2 C6_2 124.6(2) .
C12_2 C6_2 C7_2 115.7(2) .
C12_2 C6_2 C5_2 124.0(2) .
C7_2 C6_2 C5_2 120.2(2) .
C10_2 C5_2 C4_2 117.5(2) .
C10_2 C5_2 C6_2 118.3(2) .
C4_2 C5_2 C6_2 124.2(2) .
C3_2 C4_2 C5_2 121.6(2) .
C3_2 C4_2 H4_2 119.2 .
C5_2 C4_2 H4_2 119.2 .
C4_2 C3_2 C2_2 119.6(2) .
C4_2 C3_2 H3_2 120.2 .
C2_2 C3_2 H3_2 120.2 .
O2_2 C2_2 C11_2 121.2(2) .
O2_2 C2_2 C3_2 116.25(19) .
C11_2 C2_2 C3_2 122.6(2) .
C2_2 O2_2 C1_2 122.49(17) .
O1_2 C1_2 O2_2 114.4(2) .
O1_2 C1_2 C8_2 127.3(2) 3_576
O2_2 C1_2 C8_2 118.27(19) 3_576

loop_
_geom_bond_atom_site_label_1
_geom_bond_atom_site_label_2
_geom_bond_distance
_geom_bond_site_symmetry_2
C11_1 C2_1 1.377(3) .
C11_1 C10_1 1.421(3) .
C11_1 C9_1 1.444(3) 3_665
C10_1 C5_1 1.413(3) .
C10_1 C9_1 1.432(3) .
C9_1 C8_1 1.376(3) .
C9_1 C11_1 1.444(3) 3_665
C8_1 C7_1 1.456(3) .
C8_1 C1_1 1.472(3) 3_665
C7_1 C15_1 1.414(3) .
C7_1 C6_1 1.423(3) .
C15_1 C14_1 1.366(4) .
C15_1 H15_1 0.9500 .
C14_1 F2_1 1.357(3) .
C14_1 C13_1 1.374(4) .
C13_1 C12_1 1.361(4) .
C13_1 H13_1 0.9500 .
C12_1 F1_1 1.343(3) .
C12_1 C6_1 1.423(3) .
C6_1 C5_1 1.459(3) .
C5_1 C4_1 1.412(3) .
C4_1 C3_1 1.371(3) .
C4_1 H4_1 0.9500 .
C3_1 C2_1 1.396(3) .
C3_1 H3_1 0.9500 .
C2_1 O2_1 1.369(3) .
O2_1 C1_1 1.377(3) .
C1_1 O1_1 1.204(3) .
C1_1 C8_1 1.472(3) 3_665
C11_2 C2_2 1.374(3) .
C11_2 C10_2 1.427(3) .
C11_2 C9_2 1.443(3) 3_576
C10_2 C5_2 1.411(3) .
C10_2 C9_2 1.428(3) .
C9_2 C8_2 1.389(3) .
C9_2 C11_2 1.443(3) 3_576
C8_2 C7_2 1.449(3) .
C8_2 C1_2 1.469(3) 3_576
C7_2 C15_2 1.418(3) .
C7_2 C6_2 1.427(3) .
C15_2 C14_2 1.356(3) .
C15_2 H15_2 0.9500 .
C14_2 F2_2 1.358(3) .
C14_2 C13_2 1.375(4) .
C13_2 C12_2 1.363(3) .
C13_2 H13_2 0.9500 .
C12_2 F1_2 1.354(3) .
C12_2 C6_2 1.416(3) .
C6_2 C5_2 1.464(3) .
C5_2 C4_2 1.419(3) .
C4_2 C3_2 1.368(3) .
C4_2 H4_2 0.9500 .
C3_2 C2_2 1.382(3) .
C3_2 H3_2 0.9500 .
C2_2 O2_2 1.372(3) .
O2_2 C1_2 1.374(3) .
C1_2 O1_2 1.213(3) .
C1_2 C8_2 1.469(3) 3_576

loop_
_geom_torsion_atom_site_label_1
_geom_torsion_atom_site_label_2
_geom_torsion_atom_site_label_3
_geom_torsion_atom_site_label_4
_geom_torsion
_geom_torsion_site_symmetry_1
_geom_torsion_site_symmetry_4
C2_1 C11_1 C10_1 C5_1 0.0(3) . .
C9_1 C11_1 C10_1 C5_1 179.05(19) 3_665 .
C2_1 C11_1 C10_1 C9_1 -178.86(18) . .
C9_1 C11_1 C10_1 C9_1 0.2(3) 3_665 .
C5_1 C10_1 C9_1 C8_1 0.7(3) . .
C11_1 C10_1 C9_1 C8_1 179.58(19) . .
C5_1 C10_1 C9_1 C11_1 -179.03(18) . 3_665
C11_1 C10_1 C9_1 C11_1 -0.2(3) . 3_665
C10_1 C9_1 C8_1 C7_1 4.6(3) . .
C11_1 C9_1 C8_1 C7_1 -175.63(18) 3_665 .
C10_1 C9_1 C8_1 C1_1 -173.96(18) . 3_665
C11_1 C9_1 C8_1 C1_1 5.8(3) 3_665 3_665
C9_1 C8_1 C7_1 C15_1 172.4(2) . .
C1_1 C8_1 C7_1 C15_1 -9.1(3) 3_665 .
C9_1 C8_1 C7_1 C6_1 -5.4(3) . .
C1_1 C8_1 C7_1 C6_1 173.17(19) 3_665 .
C6_1 C7_1 C15_1 C14_1 -0.4(3) . .
C8_1 C7_1 C15_1 C14_1 -178.1(2) . .
C7_1 C15_1 C14_1 F2_1 177.7(2) . .
C7_1 C15_1 C14_1 C13_1 -1.3(4) . .
F2_1 C14_1 C13_1 C12_1 -176.8(2) . .
C15_1 C14_1 C13_1 C12_1 2.2(4) . .
C14_1 C13_1 C12_1 F1_1 176.1(2) . .
C14_1 C13_1 C12_1 C6_1 -1.4(4) . .
F1_1 C12_1 C6_1 C7_1 -177.60(19) . .
C13_1 C12_1 C6_1 C7_1 -0.1(3) . .
F1_1 C12_1 C6_1 C5_1 0.3(3) . .
C13_1 C12_1 C6_1 C5_1 177.7(2) . .
C15_1 C7_1 C6_1 C12_1 1.1(3) . .
C8_1 C7_1 C6_1 C12_1 178.83(19) . .
C15_1 C7_1 C6_1 C5_1 -176.9(2) . .
C8_1 C7_1 C6_1 C5_1 0.9(3) . .
C11_1 C10_1 C5_1 C4_1 -2.8(3) . .
C9_1 C10_1 C5_1 C4_1 176.03(19) . .
C11_1 C10_1 C5_1 C6_1 176.10(18) . .
C9_1 C10_1 C5_1 C6_1 -5.1(3) . .
C12_1 C6_1 C5_1 C4_1 5.2(3) . .
C7_1 C6_1 C5_1 C4_1 -177.0(2) . .
C12_1 C6_1 C5_1 C10_1 -173.6(2) . .
C7_1 C6_1 C5_1 C10_1 4.2(3) . .
C10_1 C5_1 C4_1 C3_1 3.2(3) . .
C6_1 C5_1 C4_1 C3_1 -175.6(2) . .
C5_1 C4_1 C3_1 C2_1 -0.7(3) . .
C10_1 C11_1 C2_1 O2_1 -176.89(18) . .
C9_1 C11_1 C2_1 O2_1 4.0(3) 3_665 .
C10_1 C11_1 C2_1 C3_1 2.6(3) . .
C9_1 C11_1 C2_1 C3_1 -176.5(2) 3_665 .
C4_1 C3_1 C2_1 O2_1 177.2(2) . .
C4_1 C3_1 C2_1 C11_1 -2.3(3) . .
C11_1 C2_1 O2_1 C1_1 1.0(3) . .
C3_1 C2_1 O2_1 C1_1 -178.53(19) . .
C2_1 O2_1 C1_1 O1_1 171.0(2) . .
C2_1 O2_1 C1_1 C8_1 -8.2(3) . 3_665
C2_2 C11_2 C10_2 C5_2 0.1(3) . .
C9_2 C11_2 C10_2 C5_2 -179.19(18) 3_576 .
C2_2 C11_2 C10_2 C9_2 178.89(18) . .
C9_2 C11_2 C10_2 C9_2 -0.4(3) 3_576 .
C5_2 C10_2 C9_2 C8_2 -1.3(3) . .
C11_2 C10_2 C9_2 C8_2 179.96(18) . .
C5_2 C10_2 C9_2 C11_2 179.17(18) . 3_576
C11_2 C10_2 C9_2 C11_2 0.4(3) . 3_576
C10_2 C9_2 C8_2 C7_2 -2.0(3) . .
C11_2 C9_2 C8_2 C7_2 177.58(18) 3_576 .
C10_2 C9_2 C8_2 C1_2 177.93(18) . 3_576
C11_2 C9_2 C8_2 C1_2 -2.5(3) 3_576 3_576
C9_2 C8_2 C7_2 C15_2 -175.91(19) . .
C1_2 C8_2 C7_2 C15_2 4.2(3) 3_576 .
C9_2 C8_2 C7_2 C6_2 2.3(3) . .
C1_2 C8_2 C7_2 C6_2 -177.60(19) 3_576 .
C6_2 C7_2 C15_2 C14_2 -0.1(3) . .
C8_2 C7_2 C15_2 C14_2 178.0(2) . .
C7_2 C15_2 C14_2 F2_2 -179.01(19) . .
C7_2 C15_2 C14_2 C13_2 0.4(4) . .
C15_2 C14_2 C13_2 C12_2 0.1(4) . .
F2_2 C14_2 C13_2 C12_2 179.5(2) . .
C14_2 C13_2 C12_2 F1_2 179.4(2) . .
C14_2 C13_2 C12_2 C6_2 -1.0(4) . .
F1_2 C12_2 C6_2 C7_2 -179.22(18) . .
C13_2 C12_2 C6_2 C7_2 1.2(3) . .
F1_2 C12_2 C6_2 C5_2 1.5(3) . .
C13_2 C12_2 C6_2 C5_2 -178.1(2) . .
C15_2 C7_2 C6_2 C12_2 -0.6(3) . .
C8_2 C7_2 C6_2 C12_2 -178.83(19) . .
C15_2 C7_2 C6_2 C5_2 178.74(19) . .
C8_2 C7_2 C6_2 C5_2 0.5(3) . .
C11_2 C10_2 C5_2 C4_2 2.0(3) . .
C9_2 C10_2 C5_2 C4_2 -176.78(18) . .
C11_2 C10_2 C5_2 C6_2 -177.27(18) . .
C9_2 C10_2 C5_2 C6_2 4.0(3) . .
C12_2 C6_2 C5_2 C10_2 175.7(2) . .
C7_2 C6_2 C5_2 C10_2 -3.6(3) . .
C12_2 C6_2 C5_2 C4_2 -3.5(3) . .
C7_2 C6_2 C5_2 C4_2 177.24(19) . .
C10_2 C5_2 C4_2 C3_2 -2.0(3) . .
C6_2 C5_2 C4_2 C3_2 177.2(2) . .
C5_2 C4_2 C3_2 C2_2 -0.1(3) . .
C10_2 C11_2 C2_2 O2_2 178.91(18) . .
C9_2 C11_2 C2_2 O2_2 -1.8(3) 3_576 .
C10_2 C11_2 C2_2 C3_2 -2.3(3) . .
C9_2 C11_2 C2_2 C3_2 177.02(19) 3_576 .
C4_2 C3_2 C2_2 O2_2 -178.85(19) . .
C4_2 C3_2 C2_2 C11_2 2.3(3) . .
C11_2 C2_2 O2_2 C1_2 -0.6(3) . .
C3_2 C2_2 O2_2 C1_2 -179.45(19) . .
C2_2 O2_2 C1_2 O1_2 -176.67(19) . .
C2_2 O2_2 C1_2 C8_2 3.8(3) . 3_576
